data_7125505
loop_
_publ_author_name
'Gibson, V. C.'
'Humphries, M. J.'
'Tellmann, K. P.'
'Wass, D. F.'
'White, A. J.'
'Williams, D. J.'

_publ_section_title
;
 The nature of the active species in bis(imino)pyridyl cobalt ethylene
 polymerisation catalysts.
;
_journal_issue 21
_journal_name_full 'Chemical communications (Cambridge, England)'
_journal_page_first 2252
_journal_page_last 2253
_journal_paper_doi 10.1039/b107490c
_journal_year 2001
_chemical_formula_sum 'C33 H43 Cl Co N3'
_chemical_formula_weight 576.08
_space_group_IT_number 14
_space_group_name_Hall '-P 2yn'
_space_group_name_H-M_alt 'P 1 21/n 1'
_symmetry_cell_setting monoclinic
_symmetry_space_group_name_H-M 'P 1 21/n 1'
_atom_sites_solution_hydrogens geom
_atom_sites_solution_primary direct
_atom_sites_solution_secondary difmap
_audit_creation_method SHELXL
_cell_angle_alpha 90.00
_cell_angle_beta 101.076(13)
_cell_angle_gamma 90.00
_cell_formula_units_Z 4
_cell_length_a 8.8194(14)
_cell_length_b 23.121(2)
_cell_length_c 15.744(2)
_cell_measurement_reflns_used 22
_cell_measurement_temperature 293(2)
_cell_measurement_theta_max 12.51
_cell_measurement_theta_min 5.02
_cell_volume 3150.6(7)
_computing_cell_refinement 'Siemens XSCANS'
_computing_data_collection 'Siemens XSCANS'
_computing_data_reduction 'Siemens SHELXTL'
_computing_molecular_graphics 'Siemens SHELXTL'
_computing_publication_material 'Siemens SHELXTL'
_computing_structure_refinement 'SHELXL-93 (Sheldrick, 1993)'
_computing_structure_solution 'SHELXS-86 (Sheldrick, 1990)'
_diffrn_ambient_temperature 293(2)
_diffrn_measurement_device 'Siemens P4'
_diffrn_measurement_method '\w scans'
_diffrn_radiation_monochromator graphite
_diffrn_radiation_source 'fine-focus sealed tube'
_diffrn_radiation_type MoK\a
_diffrn_radiation_wavelength 0.71073
_diffrn_reflns_av_R_equivalents 0.0466
_diffrn_reflns_av_sigmaI/netI 0.0584
_diffrn_reflns_limit_h_max 9
_diffrn_reflns_limit_h_min 0
_diffrn_reflns_limit_k_max 25
_diffrn_reflns_limit_k_min 0
_diffrn_reflns_limit_l_max 17
_diffrn_reflns_limit_l_min -17
_diffrn_reflns_number 4975
_diffrn_reflns_theta_max 23.50
_diffrn_reflns_theta_min 1.76
_diffrn_standards_decay_% 4.28
_diffrn_standards_interval_count 97
_diffrn_standards_number 3
_exptl_absorpt_coefficient_mu 0.654
_exptl_absorpt_correction_type none
_exptl_crystal_colour Orange/brown
_exptl_crystal_density_diffrn 1.214
_exptl_crystal_description 'platy rhombs'
_exptl_crystal_F_000 1224
_exptl_crystal_size_max 1.00
_exptl_crystal_size_mid 0.73
_exptl_crystal_size_min 0.30
_refine_diff_density_max 0.324
_refine_diff_density_min -0.205
_refine_diff_density_rms 0.052
_refine_ls_extinction_method none
_refine_ls_goodness_of_fit_all 1.025
_refine_ls_goodness_of_fit_obs 1.075
_refine_ls_matrix_type full
_refine_ls_number_parameters 343
_refine_ls_number_reflns 4183
_refine_ls_number_restraints 0
_refine_ls_restrained_S_all 1.123
_refine_ls_restrained_S_obs 1.075
_refine_ls_R_factor_all 0.0803
_refine_ls_R_factor_obs 0.0461
_refine_ls_shift/esd_max 0.001
_refine_ls_shift/esd_mean 0.000
_refine_ls_structure_factor_coef Fsqd
_refine_ls_weighting_details 'w=1/[\s^2^(Fo^2^)+(0.0550P)^2^+0.2364P] where P=(Fo^2^+2Fc^2^)/3'
_refine_ls_weighting_scheme calc
_refine_ls_wR_factor_all 0.1260
_refine_ls_wR_factor_obs 0.0995
_reflns_number_observed 3253
_reflns_number_total 4635
_reflns_observed_criterion >2sigma(I)
_cod_data_source_file b107490c.txt
_cod_data_source_block VG0014
_cod_depositor_comments
;
The following automatic conversions were performed:

data item '_symmetry_cell_setting' value 'Monoclinic' was changed to
'monoclinic' in accordance with the
/home/saulius/struct/COD-crude-data/automatic-downloads/DataCite-retrospective/RSC/depositions/lib/dictionaries/cif_core.dic
dictionary named 'cif_core.dic' version 2.4.2 last updated on
2011-04-26.

data item '_refine_ls_weighting_scheme' value 'calc
w=1/[\s^2^(Fo^2^)+(0.0550P)^2^+0.2364P] where P=(Fo^2^+2Fc^2^)/3' was
changed to 'calc'. A new data item '_refine_ls_weighting_details' was
created with the value set to
'w=1/[\s^2^(Fo^2^)+(0.0550P)^2^+0.2364P] where P=(Fo^2^+2Fc^2^)/3'.

Automatic conversion script
Id: cif_fix_values 6909 2019-04-08 15:41:33Z antanas 
;
_cod_original_cell_volume 3150.7(7)
_cod_original_sg_symbol_H-M P2(1)/n
_cod_original_formula_sum 'C33 H43 N3 Cl Co'
_cod_database_code 7125505

loop_
_symmetry_equiv_pos_as_xyz
'x, y, z'
'-x+1/2, y+1/2, -z+1/2'
'-x, -y, -z'
'x-1/2, -y-1/2, z-1/2'

loop_
_atom_site_aniso_label
_atom_site_aniso_U_11
_atom_site_aniso_U_22
_atom_site_aniso_U_33
_atom_site_aniso_U_23
_atom_site_aniso_U_13
_atom_site_aniso_U_12
Co 0.0355(2) 0.0302(2) 0.0348(2) 0.0001(2) 0.0143(2) -0.0017(2)
Cl 0.0792(7) 0.0448(5) 0.0550(5) 0.0008(5) 0.0422(5) -0.0067(5)
N1 0.0313(13) 0.0345(14) 0.0342(14) 0.0021(14) 0.0096(11) 0.0020(14)
C2 0.035(2) 0.038(2) 0.039(2) -0.003(2) 0.009(2) 0.003(2)
C3 0.045(2) 0.056(3) 0.045(2) -0.007(2) 0.016(2) 0.008(2)
C4 0.056(2) 0.061(2) 0.043(2) -0.002(2) 0.027(2) 0.003(2)
C5 0.053(2) 0.049(2) 0.044(2) 0.003(2) 0.020(2) -0.001(2)
C6 0.035(2) 0.039(2) 0.034(2) 0.0036(15) 0.0101(14) 0.0019(15)
C7 0.040(2) 0.035(2) 0.044(2) -0.001(2) 0.004(2) 0.0008(15)
N7 0.0349(14) 0.0338(14) 0.041(2) 0.0013(14) 0.0085(12) -0.0031(14)
C8 0.065(3) 0.037(2) 0.064(3) -0.007(2) 0.015(2) 0.004(2)
C9 0.041(2) 0.034(2) 0.037(2) 0.0036(15) 0.010(2) -0.003(2)
N9 0.039(2) 0.0312(14) 0.0346(14) -0.0010(13) 0.0122(12) 0.0021(13)
C10 0.078(3) 0.035(2) 0.061(3) 0.008(2) 0.033(2) 0.001(2)
C11 0.048(2) 0.026(2) 0.052(2) 0.000(2) 0.016(2) -0.003(2)
C12 0.065(3) 0.035(2) 0.057(2) 0.001(2) 0.019(2) 0.002(2)
C13 0.093(4) 0.042(2) 0.064(3) 0.008(2) 0.029(3) 0.001(2)
C14 0.097(4) 0.039(2) 0.083(3) 0.008(2) 0.050(3) -0.008(2)
C15 0.065(3) 0.047(3) 0.098(4) -0.012(3) 0.041(3) -0.020(2)
C16 0.048(2) 0.043(2) 0.071(3) 0.000(2) 0.017(2) -0.008(2)
C17 0.065(3) 0.068(3) 0.070(3) 0.024(3) -0.002(2) -0.002(2)
C18 0.097(5) 0.085(5) 0.092(4) -0.005(3) -0.020(4) -0.005(3)
C19 0.068(4) 0.134(6) 0.100(5) -0.003(4) 0.005(3) 0.019(4)
C20 0.045(3) 0.082(4) 0.108(5) 0.018(3) 0.001(3) -0.016(3)
C21 0.096(5) 0.125(6) 0.104(5) -0.029(5) 0.003(4) -0.019(5)
C22 0.130(7) 0.096(6) 0.211(10) -0.040(6) -0.078(7) 0.044(5)
C23 0.049(2) 0.029(2) 0.037(2) 0.0009(15) 0.017(2) 0.001(2)
C24 0.055(2) 0.040(2) 0.050(2) 0.001(2) 0.019(2) 0.010(2)
C25 0.067(3) 0.048(2) 0.069(3) -0.002(2) 0.031(2) 0.016(2)
C26 0.085(3) 0.045(2) 0.061(3) -0.013(2) 0.031(3) 0.006(2)
C27 0.075(3) 0.045(2) 0.051(2) -0.013(2) 0.019(2) -0.008(2)
C28 0.059(2) 0.038(2) 0.042(2) -0.005(2) 0.018(2) -0.004(2)
C29 0.051(3) 0.071(3) 0.074(3) -0.017(2) 0.010(2) 0.022(2)
C30 0.055(3) 0.135(6) 0.113(5) -0.028(5) 0.012(3) -0.011(4)
C31 0.120(6) 0.129(6) 0.061(3) 0.004(4) 0.001(4) 0.039(5)
C32 0.059(3) 0.067(3) 0.045(2) -0.014(2) 0.009(2) -0.010(2)
C33 0.056(3) 0.085(4) 0.130(6) 0.021(4) -0.003(3) 0.006(3)
C34 0.069(4) 0.106(5) 0.113(5) -0.040(4) 0.021(3) -0.031(3)

loop_
_atom_site_label
_atom_site_type_symbol
_atom_site_fract_x
_atom_site_fract_y
_atom_site_fract_z
_atom_site_U_iso_or_equiv
_atom_site_thermal_displace_type
_atom_site_occupancy
_atom_site_calc_flag
_atom_site_refinement_flags
Co Co 0.85651(5) 0.20779(2) 0.78997(3) 0.03250(14) Uani 1 d .
Cl Cl 0.96140(13) 0.20721(5) 0.67533(6) 0.0558(3) Uani 1 d .
N1 N 0.7673(3) 0.20799(15) 0.8835(2) 0.0329(6) Uani 1 d .
C2 C 0.7391(4) 0.2594(2) 0.9211(2) 0.0373(8) Uani 1 d .
C3 C 0.6698(5) 0.2597(2) 0.9933(3) 0.0479(10) Uani 1 d .
H3A H 0.6506(5) 0.2945(2) 1.0190(3) 0.058 Uiso 1 calc R
C4 C 0.6296(5) 0.2077(2) 1.0268(2) 0.0510(9) Uani 1 d .
H4A H 0.5839(5) 0.2076(2) 1.0754(2) 0.061 Uiso 1 calc R
C5 C 0.6573(5) 0.1561(2) 0.9883(3) 0.0470(9) Uani 1 d .
H5A H 0.6297(5) 0.1212(2) 1.0105(3) 0.056 Uiso 1 calc R
C6 C 0.7268(4) 0.1566(2) 0.9161(2) 0.0357(8) Uani 1 d .
C7 C 0.7916(4) 0.3067(2) 0.8742(2) 0.0403(9) Uani 1 d .
N7 N 0.8543(3) 0.28958(14) 0.8091(2) 0.0365(6) Uani 1 d .
C8 C 0.7707(6) 0.3688(2) 0.8980(3) 0.0550(11) Uani 1 d .
H8A H 0.7208(6) 0.3704(2) 0.9471(3) 0.082 Uiso 1 d R
H8B H 0.7082(6) 0.3884(2) 0.8500(3) 0.082 Uiso 1 d R
H8C H 0.8699(6) 0.3873(2) 0.9123(3) 0.082 Uiso 1 d R
C9 C 0.7661(4) 0.1092(2) 0.8654(2) 0.0371(8) Uani 1 d .
N9 N 0.8291(3) 0.12618(13) 0.7999(2) 0.0342(6) Uani 1 d .
C10 C 0.7358(6) 0.0475(2) 0.8863(3) 0.0555(11) Uani 1 d .
H10A H 0.6267(6) 0.0418(2) 0.8817(3) 0.083 Uiso 1 d R
H10B H 0.7880(6) 0.0389(2) 0.9442(3) 0.083 Uiso 1 d R
H10C H 0.7733(6) 0.0224(2) 0.8463(3) 0.083 Uiso 1 d R
C11 C 0.9142(5) 0.3330(2) 0.7578(3) 0.0412(9) Uani 1 d .
C12 C 0.8170(5) 0.3546(2) 0.6849(3) 0.0513(10) Uani 1 d .
C13 C 0.8752(7) 0.3972(2) 0.6374(3) 0.0647(13) Uani 1 d .
H13A H 0.8116(7) 0.4128(2) 0.5889(3) 0.078 Uiso 1 calc R
C14 C 1.0239(7) 0.4166(2) 0.6609(4) 0.0684(14) Uani 1 d .
H14A H 1.0604(7) 0.4454(2) 0.6287(4) 0.082 Uiso 1 calc R
C15 C 1.1183(6) 0.3936(2) 0.7315(4) 0.0665(14) Uani 1 d .
H15A H 1.2198(6) 0.4066(2) 0.7463(4) 0.080 Uiso 1 calc R
C16 C 1.0667(5) 0.3509(2) 0.7827(3) 0.0532(11) Uani 1 d .
C17 C 0.6512(6) 0.3334(2) 0.6549(3) 0.0696(14) Uani 1 d .
H17A H 0.6306(6) 0.3040(2) 0.6959(3) 0.084 Uiso 1 calc R
C18 C 0.6260(8) 0.3061(3) 0.5662(4) 0.096(2) Uani 1 d .
H18A H 0.5207(8) 0.2936(3) 0.5501(4) 0.145 Uiso 1 calc R
H18B H 0.6936(8) 0.2735(3) 0.5672(4) 0.145 Uiso 1 calc R
H18C H 0.6478(8) 0.3339(3) 0.5248(4) 0.145 Uiso 1 calc R
C19 C 0.5361(8) 0.3834(4) 0.6563(5) 0.102(2) Uani 1 d .
H19A H 0.5533(8) 0.4004(4) 0.7129(5) 0.154 Uiso 1 calc R
H19B H 0.4325(8) 0.3687(4) 0.6421(5) 0.154 Uiso 1 calc R
H19C H 0.5509(8) 0.4121(4) 0.6146(5) 0.154 Uiso 1 calc R
C20 C 1.1744(6) 0.3258(3) 0.8599(4) 0.080(2) Uani 1 d .
H20A H 1.1112(6) 0.3060(3) 0.8957(4) 0.096 Uiso 1 calc R
C21 C 1.2731(9) 0.3710(4) 0.9170(5) 0.111(2) Uani 1 d .
H21A H 1.3385(9) 0.3519(4) 0.9646(5) 0.166 Uiso 1 calc R
H21B H 1.2069(9) 0.3978(4) 0.9388(5) 0.166 Uiso 1 calc R
H21C H 1.3358(9) 0.3914(4) 0.8834(5) 0.166 Uiso 1 calc R
C22 C 1.2820(11) 0.2814(4) 0.8323(7) 0.160(5) Uani 1 d .
H22A H 1.3492(11) 0.2662(4) 0.8826(7) 0.240 Uiso 1 calc R
H22B H 1.3426(11) 0.2994(4) 0.7951(7) 0.240 Uiso 1 calc R
H22C H 1.2222(11) 0.2506(4) 0.8017(7) 0.240 Uiso 1 calc R
C23 C 0.8721(5) 0.0836(2) 0.7421(2) 0.0373(8) Uani 1 d .
C24 C 1.0272(5) 0.0667(2) 0.7533(3) 0.0473(9) Uani 1 d .
C25 C 1.0669(6) 0.0280(2) 0.6937(3) 0.0591(12) Uani 1 d .
H25A H 1.1687(6) 0.0155(2) 0.7005(3) 0.071 Uiso 1 calc R
C26 C 0.9605(6) 0.0078(2) 0.6253(3) 0.0612(12) Uani 1 d .
H26A H 0.9908(6) -0.0175(2) 0.5859(3) 0.073 Uiso 1 calc R
C27 C 0.8078(6) 0.0249(2) 0.6147(3) 0.0559(11) Uani 1 d .
H27A H 0.7364(6) 0.0110(2) 0.5680(3) 0.067 Uiso 1 calc R
C28 C 0.7593(5) 0.0629(2) 0.6733(3) 0.0451(9) Uani 1 d .
C29 C 1.1460(6) 0.0887(2) 0.8281(3) 0.0657(13) Uani 1 d .
H29A H 1.0998(6) 0.1216(2) 0.8529(3) 0.079 Uiso 1 calc R
C30 C 1.2923(7) 0.1107(4) 0.8001(5) 0.102(2) Uani 1 d .
H30A H 1.3641(7) 0.1241(4) 0.8499(5) 0.153 Uiso 1 calc R
H30B H 1.2663(7) 0.1419(4) 0.7597(5) 0.153 Uiso 1 calc R
H30C H 1.3385(7) 0.0798(4) 0.7732(5) 0.153 Uiso 1 calc R
C31 C 1.1828(9) 0.0428(4) 0.8988(4) 0.106(2) Uani 1 d .
H31A H 1.2586(9) 0.0576(4) 0.9458(4) 0.159 Uiso 1 calc R
H31B H 1.2226(9) 0.0089(4) 0.8757(4) 0.159 Uiso 1 calc R
H31C H 1.0904(9) 0.0331(4) 0.9194(4) 0.159 Uiso 1 calc R
C32 C 0.5914(6) 0.0822(2) 0.6619(3) 0.0574(11) Uani 1 d .
H32A H 0.5700(6) 0.0877(2) 0.7202(3) 0.069 Uiso 1 calc R
C33 C 0.5639(7) 0.1405(3) 0.6162(5) 0.093(2) Uani 1 d .
H33A H 0.6374(7) 0.1681(3) 0.6450(5) 0.139 Uiso 1 calc R
H33B H 0.4611(7) 0.1536(3) 0.6177(5) 0.139 Uiso 1 calc R
H33C H 0.5758(7) 0.1364(3) 0.5572(5) 0.139 Uiso 1 calc R
C34 C 0.4766(7) 0.0376(3) 0.6177(5) 0.096(2) Uani 1 d .
H34A H 0.3736(7) 0.0524(3) 0.6126(5) 0.143 Uiso 1 calc R
H34B H 0.4870(7) 0.0027(3) 0.6514(5) 0.143 Uiso 1 calc R
H34C H 0.4968(7) 0.0294(3) 0.5611(5) 0.143 Uiso 1 calc R

loop_
_atom_type_symbol
_atom_type_description
_atom_type_scat_dispersion_real
_atom_type_scat_dispersion_imag
_atom_type_scat_source
C C 0.0033 0.0016 'International Tables Vol C Tables 4.2.6.8 and 6.1.1.4'
H H 0.0000 0.0000 'International Tables Vol C Tables 4.2.6.8 and 6.1.1.4'
N N 0.0061 0.0033 'International Tables Vol C Tables 4.2.6.8 and 6.1.1.4'
Cl Cl 0.1484 0.1585 'International Tables Vol C Tables 4.2.6.8 and 6.1.1.4'
Co Co 0.3494 0.9721 'International Tables Vol C Tables 4.2.6.8 and 6.1.1.4'

loop_
_geom_angle_atom_site_label_1
_geom_angle_atom_site_label_2
_geom_angle_atom_site_label_3
_geom_angle
N1 Co N9 81.58(14)
N1 Co N7 81.35(14)
N9 Co N7 162.92(12)
N1 Co Cl 179.15(10)
N9 Co Cl 98.17(9)
N7 Co Cl 98.89(9)
C6 N1 C2 120.6(3)
C6 N1 Co 119.4(2)
C2 N1 Co 120.0(3)
N1 C2 C3 120.1(4)
N1 C2 C7 109.5(3)
C3 C2 C7 130.4(4)
C4 C3 C2 119.5(4)
C5 C4 C3 120.2(3)
C4 C5 C6 119.6(4)
N1 C6 C5 120.1(3)
N1 C6 C9 110.2(3)
C5 C6 C9 129.7(3)
N7 C7 C2 113.2(3)
N7 C7 C8 124.8(4)
C2 C7 C8 121.9(4)
C7 N7 C11 118.6(3)
C7 N7 Co 116.0(2)
C11 N7 Co 125.4(2)
N9 C9 C6 113.0(3)
N9 C9 C10 124.9(3)
C6 C9 C10 122.1(3)
C9 N9 C23 119.5(3)
C9 N9 Co 115.8(2)
C23 N9 Co 124.7(2)
C12 C11 C16 122.5(4)
C12 C11 N7 118.5(4)
C16 C11 N7 119.0(4)
C11 C12 C13 117.8(5)
C11 C12 C17 122.9(4)
C13 C12 C17 119.3(4)
C14 C13 C12 121.3(5)
C15 C14 C13 119.8(4)
C14 C15 C16 121.8(5)
C11 C16 C15 116.8(5)
C11 C16 C20 122.6(4)
C15 C16 C20 120.6(4)
C18 C17 C12 112.4(5)
C18 C17 C19 110.3(5)
C12 C17 C19 110.5(5)
C16 C20 C22 111.2(6)
C16 C20 C21 114.2(5)
C22 C20 C21 108.2(5)
C24 C23 C28 122.1(3)
C24 C23 N9 118.7(3)
C28 C23 N9 119.1(3)
C25 C24 C23 117.5(4)
C25 C24 C29 121.2(4)
C23 C24 C29 121.3(4)
C26 C25 C24 121.9(5)
C25 C26 C27 120.2(4)
C26 C27 C28 121.0(4)
C27 C28 C23 117.4(4)
C27 C28 C32 121.4(4)
C23 C28 C32 121.2(3)
C24 C29 C31 110.8(5)
C24 C29 C30 112.7(5)
C31 C29 C30 111.6(5)
C34 C32 C28 113.7(4)
C34 C32 C33 110.7(5)
C28 C32 C33 112.2(4)

loop_
_geom_bond_atom_site_label_1
_geom_bond_atom_site_label_2
_geom_bond_distance
Co N1 1.797(3)
Co N9 1.912(3)
Co N7 1.916(3)
Co Cl 2.1807(10)
N1 C6 1.370(5)
N1 C2 1.373(5)
C2 C3 1.391(5)
C2 C7 1.444(5)
C3 C4 1.386(6)
C4 C5 1.383(6)
C5 C6 1.391(5)
C6 C9 1.435(5)
C7 N7 1.317(5)
C7 C8 1.504(5)
N7 C11 1.449(5)
C9 N9 1.322(5)
C9 C10 1.499(5)
N9 C23 1.440(5)
C11 C12 1.387(6)
C11 C16 1.391(6)
C12 C13 1.393(6)
C12 C17 1.528(7)
C13 C14 1.368(8)
C14 C15 1.363(8)
C15 C16 1.405(7)
C16 C20 1.507(8)
C17 C18 1.510(9)
C17 C19 1.540(9)
C20 C22 1.517(11)
C20 C21 1.534(9)
C23 C24 1.401(6)
C23 C28 1.407(6)
C24 C25 1.389(6)
C24 C29 1.506(7)
C25 C26 1.367(7)
C26 C27 1.382(7)
C27 C28 1.398(6)
C28 C32 1.524(7)
C29 C31 1.527(9)
C29 C30 1.529(8)
C32 C34 1.518(7)
C32 C33 1.525(8)
